data_7700759
loop_
_publ_author_name
'Leverett, Anthony R.'
'Diachenko, Vera'
'Cole, Marcus L.'
'McKay, Alasdair I.'

_publ_section_title
;
 Kinetic stabilization of low-oxidation state and terminal hydrido main
 group metal complexes by a sterically demanding
 N,N'-bis(2,6-terphenyl)triazenide.
;
_journal_issue 35
_journal_name_full 'Dalton transactions (Cambridge, England : 2003)'
_journal_page_first 13197
_journal_page_last 13204
_journal_paper_doi 10.1039/c9dt02562f
_journal_volume 48
_journal_year 2019
_chemical_formula_moiety 'C48 H50 N3 Tl, 0.5(C6 H14)'
_chemical_formula_sum 'C51 H57 N3 Tl'
_chemical_formula_weight 916.36
_chemical_name_common '[Tl(N3Dmp2)]'
_chemical_properties_physical Air-sensitive,Moisture-sensitive,Oxygen-sensitive
_space_group_crystal_system triclinic
_space_group_IT_number 2
_space_group_name_Hall '-P 1'
_space_group_name_H-M_alt 'P -1'
_symmetry_space_group_name_Hall '-P 1'
_symmetry_space_group_name_H-M 'P -1'
_atom_sites_solution_hydrogens geom
_atom_sites_solution_primary dual
_audit_creation_date 2019-02-11
_audit_creation_method
;
Olex2 1.2
(compiled 2018.05.29 svn.r3508 for OlexSys, GUI svn.r5506)
;
_audit_update_record
;
2019-02-11 deposited with the CCDC.    2019-08-06 downloaded from the CCDC.
;
_cell_angle_alpha 98.589(2)
_cell_angle_beta 100.822(2)
_cell_angle_gamma 111.879(2)
_cell_formula_units_Z 2
_cell_length_a 10.5807(4)
_cell_length_b 11.4067(4)
_cell_length_c 20.4425(8)
_cell_measurement_reflns_used 8115
_cell_measurement_temperature 150(2)
_cell_measurement_theta_max 24.56
_cell_measurement_theta_min 2.52
_cell_volume 2182.73(15)
_computing_cell_refinement 'SAINT V8.38A (?, 2016)'
_computing_data_reduction 'SAINT V8.38A (?, 2016)'
_computing_molecular_graphics 'Olex2 (Dolomanov et al., 2009)'
_computing_publication_material 'Olex2 (Dolomanov et al., 2009)'
_computing_structure_refinement 'ShelXL (Sheldrick, 2015)'
_computing_structure_solution 'ShelXT (Sheldrick, 2015)'
_diffrn_ambient_temperature 150(2)
_diffrn_measured_fraction_theta_full 0.995
_diffrn_measured_fraction_theta_max 0.993
_diffrn_measurement_device_type 'Bruker APEX-II CCD'
_diffrn_measurement_method '\f and \w scans'
_diffrn_radiation_type MoK\a
_diffrn_radiation_wavelength 0.71073
_diffrn_reflns_av_R_equivalents 0.0502
_diffrn_reflns_av_unetI/netI 0.0622
_diffrn_reflns_Laue_measured_fraction_full 0.995
_diffrn_reflns_Laue_measured_fraction_max 0.993
_diffrn_reflns_limit_h_max 13
_diffrn_reflns_limit_h_min -13
_diffrn_reflns_limit_k_max 14
_diffrn_reflns_limit_k_min -14
_diffrn_reflns_limit_l_max 26
_diffrn_reflns_limit_l_min -18
_diffrn_reflns_number 33432
_diffrn_reflns_point_group_measured_fraction_full 0.995
_diffrn_reflns_point_group_measured_fraction_max 0.993
_diffrn_reflns_theta_full 25.242
_diffrn_reflns_theta_max 27.197
_diffrn_reflns_theta_min 2.245
_diffrn_standards_number 0
_exptl_absorpt_coefficient_mu 3.737
_exptl_absorpt_correction_T_max 0.7455
_exptl_absorpt_correction_T_min 0.6073
_exptl_absorpt_correction_type multi-scan
_exptl_absorpt_process_details
'SADABS-2016/2 (Bruker,2016/2) was used for absorption correction. wR2(int) was 0.0702 before and 0.0472 after correction. The Ratio of minimum to maximum transmission is 0.8146. The \l/2 correction factor is Not present.'
_exptl_crystal_colour red
_exptl_crystal_colour_primary red
_exptl_crystal_density_diffrn 1.394
_exptl_crystal_description block
_exptl_crystal_F_000 930
_exptl_crystal_recrystallization_method 'Re-crystallisation from solvent: Hexane'
_exptl_crystal_size_max 0.15
_exptl_crystal_size_mid 0.1
_exptl_crystal_size_min 0.1
_refine_diff_density_max 0.981
_refine_diff_density_min -0.640
_refine_diff_density_rms 0.086
_refine_ls_extinction_method none
_refine_ls_goodness_of_fit_ref 0.993
_refine_ls_hydrogen_treatment constr
_refine_ls_matrix_type full
_refine_ls_number_parameters 547
_refine_ls_number_reflns 9662
_refine_ls_number_restraints 73
_refine_ls_restrained_S_all 1.004
_refine_ls_R_factor_all 0.0765
_refine_ls_R_factor_gt 0.0378
_refine_ls_shift/su_max 0.001
_refine_ls_shift/su_mean 0.000
_refine_ls_structure_factor_coef Fsqd
_refine_ls_weighting_details 'w=1/[\s^2^(Fo^2^)+(0.0414P)^2^] where P=(Fo^2^+2Fc^2^)/3'
_refine_ls_weighting_scheme calc
_refine_ls_wR_factor_gt 0.0737
_refine_ls_wR_factor_ref 0.0836
_reflns_Friedel_coverage 0.000
_reflns_number_gt 6600
_reflns_number_total 9662
_reflns_threshold_expression 'I > 2\s(I)'
_cod_data_source_file c9dt02562f2.cif
_cod_data_source_block 14a
_cod_depositor_comments 'Adding full bibliography for 7700747--7700761.cif.'
_cod_database_code 7700759
_shelx_shelxl_version_number 2018/3
_shelx_space_group_comment
;
The symmetry employed for this shelxl refinement is uniquely defined
by the following loop, which should always be used as a source of
symmetry information in preference to the above space-group names.
They are only intended as comments.
;
_shelx_estimated_absorpt_t_max 0.706
_shelx_estimated_absorpt_t_min 0.604
_olex2_refinement_description
;
1. Fixed Uiso
 At 1.2 times of:
  All C(H) groups, All C(H,H) groups
 At 1.5 times of:
  All C(H,H,H) groups
2. Restrained distances
 C54-C53 \\sim C53-C52 \\sim C52-C51 \\sim C51-C50 \\sim C50-C49
 with sigma of 0.02
 C54-C52 \\sim C52-C50 \\sim C53-C51 \\sim C51-C49
 with sigma of 0.04
3. Uiso/Uaniso restraints and constraints
C54 \\sim C53 \\sim C52 \\sim C51 \\sim C50 \\sim C49: within 2A with sigma of
0.04 and sigma for terminal atoms of 0.08
4. Rigid body (RIGU) restrains
 C54, C53, C52, C51, C50, C49
 with sigma for 1-2 distances of 0.003 and sigma for 1-3 distances of 0.003
5. Others
 Sof(Tl1)=1-FVAR(1)
 Sof(Tl1A)=FVAR(1)
 Fixed Sof: C54(0.5) H54A(0.5) H54B(0.5) H54C(0.5) C53(0.5) H53A(0.5)
 H53B(0.5) C52(0.5) H52A(0.5) H52B(0.5) C51(0.5) H51A(0.5) H51B(0.5) C50(0.5)
 H50A(0.5) H50B(0.5) C49(0.5) H49A(0.5) H49B(0.5) H49C(0.5)
6.a Secondary CH2 refined with riding coordinates:
 C53(H53A,H53B), C52(H52A,H52B), C51(H51A,H51B), C50(H50A,H50B)
6.b Aromatic/amide H refined with riding coordinates:
 C9(H9), C11(H11), C29(H29), C18(H18), C42(H42), C4(H4), C3(H3), C20(H20),
 C5(H5), C44(H44), C28(H28), C27(H27), C33(H33), C35(H35)
6.c Idealised Me refined as rotating group:
 C14(H14A,H14B,H14C), C13(H13A,H13B,H13C), C48(H48A,H48B,H48C), C24(H24A,H24B,
 H24C), C22(H22A,H22B,H22C), C47(H47A,H47B,H47C), C23(H23A,H23B,H23C), C15(H15A,
 H15B,H15C), C39(H39A,H39B,H39C), C37(H37A,H37B,H37C), C46(H46A,H46B,H46C),
 C38(H38A,H38B,H38C), C54(H54A,H54B,H54C), C49(H49A,H49B,H49C)
;
_olex2_submission_special_instructions 'No special instructions were received'

loop_
_space_group_symop_operation_xyz
'x, y, z'
'-x, -y, -z'

loop_
_atom_site_label
_atom_site_type_symbol
_atom_site_fract_x
_atom_site_fract_y
_atom_site_fract_z
_atom_site_U_iso_or_equiv
_atom_site_adp_type
_atom_site_occupancy
_atom_site_site_symmetry_order
_atom_site_calc_flag
_atom_site_refinement_flags_posn
_atom_site_refinement_flags_adp
_atom_site_refinement_flags_occupancy
_atom_site_disorder_assembly
_atom_site_disorder_group
Tl1A Tl 0.6887(3) 0.4179(3) 0.39630(11) 0.0277(6) Uani 0.275(9) 1 d . . P A 1
N2 N 0.5084(2) 0.2648(2) 0.25317(13) 0.0187(6) Uani 1 1 d . . . . .
N1 N 0.4982(2) 0.3623(2) 0.29086(13) 0.0203(6) Uani 1 1 d . . . . .
N3 N 0.6220(3) 0.2535(2) 0.28489(13) 0.0211(6) Uani 1 1 d . . . . .
C7 C 0.5545(3) 0.6215(3) 0.32276(17) 0.0223(7) Uani 1 1 d . . . . .
C10 C 0.8294(3) 0.8143(3) 0.38266(19) 0.0277(8) Uani 1 1 d . . . . .
C25 C 0.6667(3) 0.1651(3) 0.25183(17) 0.0217(7) Uani 1 1 d . . . . .
C16 C 0.1980(3) 0.1510(3) 0.23002(17) 0.0211(7) Uani 1 1 d . . . . .
C21 C 0.2194(3) 0.0916(3) 0.28361(18) 0.0255(8) Uani 1 1 d . . . . .
C30 C 0.7523(3) 0.1264(3) 0.29784(17) 0.0237(7) Uani 1 1 d . . . . .
C40 C 0.7733(3) 0.1659(3) 0.37320(17) 0.0229(7) Uani 1 1 d . . . . .
C8 C 0.5992(3) 0.6768(3) 0.39343(17) 0.0255(8) Uani 1 1 d . . . . .
C1 C 0.3786(3) 0.3890(3) 0.27181(15) 0.0188(7) Uani 1 1 d . . . . .
C9 C 0.7365(4) 0.7725(3) 0.42229(18) 0.0290(8) Uani 1 1 d . . . . .
H9 H 0.766842 0.809730 0.470302 0.035 Uiso 1 1 calc R . . . .
C19 C 0.1059(4) -0.1205(3) 0.2036(2) 0.0352(9) Uani 1 1 d . . . . .
C45 C 0.6689(3) 0.0983(3) 0.40413(19) 0.0280(8) Uani 1 1 d . . . . .
C11 C 0.7850(4) 0.7564(3) 0.31356(19) 0.0282(8) Uani 1 1 d . . . . .
H11 H 0.849521 0.781879 0.286388 0.034 Uiso 1 1 calc R . . . .
C17 C 0.1289(3) 0.0742(3) 0.16266(18) 0.0261(8) Uani 1 1 d . . . . .
C14 C 0.9748(4) 0.9239(4) 0.4141(2) 0.0405(10) Uani 1 1 d . . . . .
H14A H 0.965435 1.005682 0.427867 0.061 Uiso 1 1 calc GR . . . .
H14B H 1.030126 0.931830 0.380241 0.061 Uiso 1 1 calc GR . . . .
H14C H 1.022759 0.905028 0.454372 0.061 Uiso 1 1 calc GR . . . .
C29 C 0.8144(3) 0.0480(3) 0.27195(19) 0.0300(8) Uani 1 1 d . . . . .
H29 H 0.872602 0.022776 0.302886 0.036 Uiso 1 1 calc R . . . .
C12 C 0.6490(3) 0.6620(3) 0.28202(17) 0.0259(8) Uani 1 1 d . . . . .
C6 C 0.2387(3) 0.2950(3) 0.24409(16) 0.0199(7) Uani 1 1 d . . . . .
C18 C 0.0842(3) -0.0610(3) 0.1515(2) 0.0351(9) Uani 1 1 d . . . . .
H18 H 0.037094 -0.113524 0.106199 0.042 Uiso 1 1 calc R . . . .
C2 C 0.4064(3) 0.5217(3) 0.28952(16) 0.0208(7) Uani 1 1 d . . . . .
C42 C 0.9157(3) 0.3025(3) 0.48491(18) 0.0293(8) Uani 1 1 d . . . . .
H42 H 1.000255 0.372725 0.512526 0.035 Uiso 1 1 calc R . . . .
C4 C 0.1582(3) 0.4689(3) 0.24815(18) 0.0272(8) Uani 1 1 d . . . . .
H4 H 0.082903 0.495449 0.239317 0.033 Uiso 1 1 calc R . . . .
C3 C 0.2958(3) 0.5607(3) 0.27660(17) 0.0252(7) Uani 1 1 d . . . . .
H3 H 0.314817 0.650563 0.287374 0.030 Uiso 1 1 calc R . . . .
C20 C 0.1740(3) -0.0428(3) 0.2691(2) 0.0329(9) Uani 1 1 d . . . . .
H20 H 0.190378 -0.082574 0.305510 0.039 Uiso 1 1 calc R . . . .
C41 C 0.8995(3) 0.2678(3) 0.41506(18) 0.0262(8) Uani 1 1 d . . . . .
C5 C 0.1313(3) 0.3381(3) 0.23266(17) 0.0252(7) Uani 1 1 d . . . . .
H5 H 0.036537 0.275780 0.213604 0.030 Uiso 1 1 calc R . . . .
C44 C 0.6903(4) 0.1369(4) 0.4739(2) 0.0325(8) Uani 1 1 d . . . . .
H44 H 0.618162 0.092373 0.494082 0.039 Uiso 1 1 calc R . . . .
C13 C 0.5030(4) 0.6341(4) 0.43944(19) 0.0375(9) Uani 1 1 d . . . . .
H13A H 0.434116 0.672663 0.433935 0.056 Uiso 1 1 calc GR . . . .
H13B H 0.559311 0.662936 0.487327 0.056 Uiso 1 1 calc GR . . . .
H13C H 0.453173 0.538981 0.426873 0.056 Uiso 1 1 calc GR . . . .
C36 C 0.4341(3) 0.0728(3) 0.08344(18) 0.0281(8) Uani 1 1 d . . . . .
C28 C 0.7932(4) 0.0065(3) 0.20253(19) 0.0347(9) Uani 1 1 d . . . . .
H28 H 0.836043 -0.047136 0.185499 0.042 Uiso 1 1 calc R . . . .
C27 C 0.7086(4) 0.0439(3) 0.15790(18) 0.0309(8) Uani 1 1 d . . . . .
H27 H 0.693142 0.013935 0.109943 0.037 Uiso 1 1 calc R . . . .
C26 C 0.6451(3) 0.1239(3) 0.18054(17) 0.0227(7) Uani 1 1 d . . . . .
C48 C 0.5352(4) -0.0157(4) 0.3601(2) 0.0412(10) Uani 1 1 d . . . . .
H48A H 0.488840 0.012771 0.323472 0.062 Uiso 1 1 calc GR . . . .
H48B H 0.471102 -0.047980 0.388610 0.062 Uiso 1 1 calc GR . . . .
H48C H 0.559216 -0.085399 0.339901 0.062 Uiso 1 1 calc GR . . . .
C31 C 0.5641(3) 0.1647(3) 0.12757(17) 0.0242(7) Uani 1 1 d . . . . .
C43 C 0.8135(4) 0.2388(4) 0.51619(19) 0.0316(8) Uani 1 1 d . . . . .
C33 C 0.5499(4) 0.3237(4) 0.06544(19) 0.0346(9) Uani 1 1 d . . . . .
H33 H 0.589281 0.409791 0.059469 0.042 Uiso 1 1 calc R . . . .
C24 C 0.2905(4) 0.1679(3) 0.35701(18) 0.0323(8) Uani 1 1 d . . . . .
H24A H 0.392690 0.194263 0.365927 0.048 Uiso 1 1 calc GR . . . .
H24B H 0.254215 0.113507 0.387879 0.048 Uiso 1 1 calc GR . . . .
H24C H 0.270762 0.245461 0.364947 0.048 Uiso 1 1 calc GR . . . .
C35 C 0.3648(4) 0.1114(4) 0.03195(18) 0.0340(9) Uani 1 1 d . . . . .
H35 H 0.276042 0.050130 0.002718 0.041 Uiso 1 1 calc R . . . .
C32 C 0.6233(3) 0.2900(3) 0.11732(17) 0.0282(8) Uani 1 1 d . . . . .
C22 C 0.1016(4) 0.1325(4) 0.10347(19) 0.0374(9) Uani 1 1 d . . . . .
H22A H 0.019378 0.152867 0.103518 0.056 Uiso 1 1 calc GR . . . .
H22B H 0.082985 0.070381 0.060430 0.056 Uiso 1 1 calc GR . . . .
H22C H 0.184446 0.212526 0.107733 0.056 Uiso 1 1 calc GR . . . .
C47 C 0.8348(4) 0.2786(4) 0.5922(2) 0.0436(10) Uani 1 1 d . . . . .
H47A H 0.929754 0.290732 0.616243 0.065 Uiso 1 1 calc GR . . . .
H47B H 0.764321 0.210675 0.606515 0.065 Uiso 1 1 calc GR . . . .
H47C H 0.824202 0.360437 0.603604 0.065 Uiso 1 1 calc GR . . . .
C34 C 0.4199(4) 0.2355(4) 0.02161(18) 0.0375(9) Uani 1 1 d . . . . .
C23 C 0.0601(5) -0.2665(4) 0.1899(3) 0.0620(14) Uani 1 1 d . . . . .
H23A H -0.021989 -0.309380 0.149814 0.093 Uiso 1 1 calc GR . . . .
H23B H 0.034793 -0.296705 0.229961 0.093 Uiso 1 1 calc GR . . . .
H23C H 0.137761 -0.287777 0.180905 0.093 Uiso 1 1 calc GR . . . .
C15 C 0.6030(4) 0.6093(4) 0.20545(19) 0.0411(10) Uani 1 1 d . . . . .
H15A H 0.563016 0.513956 0.194772 0.062 Uiso 1 1 calc GR . . . .
H15B H 0.684574 0.641660 0.186601 0.062 Uiso 1 1 calc GR . . . .
H15C H 0.531314 0.637864 0.185106 0.062 Uiso 1 1 calc GR . . . .
C39 C 0.3705(4) -0.0647(4) 0.0912(2) 0.0421(10) Uani 1 1 d . . . . .
H39A H 0.426890 -0.110770 0.077698 0.063 Uiso 1 1 calc GR . . . .
H39B H 0.273577 -0.109312 0.061770 0.063 Uiso 1 1 calc GR . . . .
H39C H 0.369658 -0.063514 0.139131 0.063 Uiso 1 1 calc GR . . . .
C37 C 0.7653(4) 0.3869(4) 0.1621(2) 0.0400(9) Uani 1 1 d . . . . .
H37A H 0.756814 0.415278 0.208160 0.060 Uiso 1 1 calc GR . . . .
H37B H 0.799111 0.462367 0.142356 0.060 Uiso 1 1 calc GR . . . .
H37C H 0.832396 0.346322 0.165056 0.060 Uiso 1 1 calc GR . . . .
C46 C 1.0137(4) 0.3414(4) 0.3837(2) 0.0418(10) Uani 1 1 d . . . . .
H46A H 1.051173 0.282524 0.363233 0.063 Uiso 1 1 calc GR . . . .
H46B H 1.089900 0.413160 0.419317 0.063 Uiso 1 1 calc GR . . . .
H46C H 0.974169 0.376405 0.348085 0.063 Uiso 1 1 calc GR . . . .
C38 C 0.3431(5) 0.2732(5) -0.0355(2) 0.0605(13) Uani 1 1 d . . . . .
H38A H 0.376625 0.368098 -0.025403 0.091 Uiso 1 1 calc GR . . . .
H38B H 0.241451 0.233500 -0.039648 0.091 Uiso 1 1 calc GR . . . .
H38C H 0.361180 0.242434 -0.078716 0.091 Uiso 1 1 calc GR . . . .
Tl1 Tl 0.7099(3) 0.4399(3) 0.38968(10) 0.0657(4) Uani 0.725(9) 1 d . . P A 2
C54 C -0.2735(14) 0.4919(18) -0.0915(9) 0.065(4) Uani 0.5 1 d D U P B -1
H54A H -0.298911 0.412749 -0.126790 0.098 Uiso 0.5 1 calc GR . P B -1
H54B H -0.287462 0.558664 -0.113281 0.098 Uiso 0.5 1 calc GR . P B -1
H54C H -0.333365 0.472363 -0.059868 0.098 Uiso 0.5 1 calc GR . P B -1
C53 C -0.1223(13) 0.5407(16) -0.0527(9) 0.115(5) Uani 0.5 1 d D U P B -1
H53A H -0.062704 0.557587 -0.085134 0.138 Uiso 0.5 1 calc R . P B -1
H53B H -0.095329 0.624247 -0.019560 0.138 Uiso 0.5 1 calc R . P B -1
C52 C -0.0941(11) 0.4494(13) -0.0155(6) 0.089(4) Uani 0.5 1 d D U P B -1
H52A H -0.172479 0.421009 0.006530 0.107 Uiso 0.5 1 calc R . P B -1
H52B H -0.113377 0.373027 -0.052354 0.107 Uiso 0.5 1 calc R . P B -1
C51 C 0.0202(15) 0.458(2) 0.0325(8) 0.157(7) Uani 0.5 1 d D U P B -1
H51A H -0.004839 0.371491 0.043063 0.189 Uiso 0.5 1 calc R . P B -1
H51B H 0.029737 0.519285 0.074767 0.189 Uiso 0.5 1 calc R . P B -1
C50 C 0.1535(16) 0.495(4) 0.0215(11) 0.213(11) Uani 0.5 1 d D U P B -1
H50A H 0.164019 0.563310 -0.004479 0.256 Uiso 0.5 1 calc R . P B -1
H50B H 0.151293 0.419004 -0.009968 0.256 Uiso 0.5 1 calc R . P B -1
C49 C 0.285(2) 0.544(3) 0.0765(13) 0.161(14) Uani 0.5 1 d D U P B -1
H49A H 0.353185 0.624410 0.070156 0.241 Uiso 0.5 1 calc GR . P B -1
H49B H 0.324447 0.478282 0.074853 0.241 Uiso 0.5 1 calc GR . P B -1
H49C H 0.265211 0.560613 0.121007 0.241 Uiso 0.5 1 calc GR . P B -1

loop_
_atom_site_aniso_label
_atom_site_aniso_U_11
_atom_site_aniso_U_22
_atom_site_aniso_U_33
_atom_site_aniso_U_23
_atom_site_aniso_U_13
_atom_site_aniso_U_12
Tl1A 0.0273(6) 0.0367(7) 0.0141(9) -0.0084(5) -0.0019(6) 0.0167(5)
N2 0.0181(13) 0.0202(14) 0.0207(15) 0.0058(11) 0.0079(11) 0.0096(11)
N1 0.0179(13) 0.0188(14) 0.0229(15) 0.0008(11) 0.0019(11) 0.0096(11)
N3 0.0186(13) 0.0214(14) 0.0245(15) 0.0052(11) 0.0041(11) 0.0106(11)
C7 0.0245(17) 0.0172(16) 0.0272(19) 0.0051(14) 0.0056(14) 0.0117(14)
C10 0.0252(18) 0.0216(18) 0.036(2) 0.0067(15) 0.0082(16) 0.0088(15)
C25 0.0177(16) 0.0176(16) 0.0289(19) 0.0030(14) 0.0077(13) 0.0067(13)
C16 0.0125(15) 0.0217(17) 0.0280(19) 0.0035(14) 0.0060(13) 0.0064(13)
C21 0.0197(17) 0.0241(19) 0.036(2) 0.0118(15) 0.0113(15) 0.0093(15)
C30 0.0218(17) 0.0239(18) 0.0277(19) 0.0065(14) 0.0067(14) 0.0119(14)
C40 0.0244(18) 0.0241(18) 0.0275(19) 0.0099(14) 0.0082(14) 0.0160(15)
C8 0.0283(18) 0.0217(18) 0.029(2) 0.0040(14) 0.0087(15) 0.0132(15)
C1 0.0213(16) 0.0217(17) 0.0159(16) 0.0057(13) 0.0063(13) 0.0105(14)
C9 0.0301(19) 0.0230(18) 0.028(2) 0.0013(15) 0.0042(15) 0.0081(15)
C19 0.0248(19) 0.0215(19) 0.061(3) 0.0091(18) 0.0181(18) 0.0086(16)
C45 0.0246(18) 0.0286(19) 0.034(2) 0.0111(16) 0.0087(15) 0.0132(16)
C11 0.0279(19) 0.0230(18) 0.036(2) 0.0102(15) 0.0153(16) 0.0089(15)
C17 0.0169(16) 0.0277(19) 0.033(2) -0.0005(15) 0.0069(14) 0.0110(14)
C14 0.030(2) 0.032(2) 0.049(3) 0.0038(18) 0.0055(17) 0.0052(17)
C29 0.0291(18) 0.031(2) 0.037(2) 0.0104(16) 0.0082(15) 0.0193(16)
C12 0.0300(19) 0.0223(18) 0.0260(19) 0.0060(15) 0.0091(15) 0.0106(15)
C6 0.0217(16) 0.0212(17) 0.0184(17) 0.0046(13) 0.0062(13) 0.0101(14)
C18 0.0190(18) 0.028(2) 0.048(2) -0.0100(17) 0.0063(16) 0.0064(15)
C2 0.0220(17) 0.0203(17) 0.0220(18) 0.0044(13) 0.0080(13) 0.0099(14)
C42 0.0219(18) 0.0278(19) 0.033(2) 0.0060(16) 0.0006(15) 0.0080(15)
C4 0.0283(18) 0.0289(19) 0.033(2) 0.0097(15) 0.0094(15) 0.0199(16)
C3 0.0310(19) 0.0205(17) 0.030(2) 0.0050(14) 0.0090(15) 0.0164(15)
C20 0.0264(19) 0.027(2) 0.053(3) 0.0193(18) 0.0192(17) 0.0115(16)
C41 0.0198(17) 0.0282(19) 0.035(2) 0.0132(16) 0.0076(15) 0.0118(15)
C5 0.0243(17) 0.0287(19) 0.0248(19) 0.0070(15) 0.0086(14) 0.0122(15)
C44 0.0288(19) 0.037(2) 0.038(2) 0.0174(17) 0.0165(17) 0.0140(17)
C13 0.035(2) 0.048(2) 0.024(2) 0.0053(17) 0.0102(16) 0.0113(18)
C36 0.0236(18) 0.034(2) 0.026(2) 0.0000(15) 0.0111(15) 0.0115(16)
C28 0.036(2) 0.035(2) 0.042(2) 0.0038(17) 0.0156(17) 0.0230(18)
C27 0.033(2) 0.036(2) 0.026(2) 0.0026(15) 0.0113(15) 0.0170(17)
C26 0.0190(16) 0.0224(18) 0.0269(19) 0.0059(14) 0.0089(14) 0.0074(14)
C48 0.029(2) 0.037(2) 0.047(3) 0.0083(18) 0.0089(17) 0.0020(17)
C31 0.0264(17) 0.0276(19) 0.0212(18) 0.0024(14) 0.0116(14) 0.0127(15)
C43 0.035(2) 0.039(2) 0.028(2) 0.0137(17) 0.0090(16) 0.0203(18)
C33 0.044(2) 0.035(2) 0.029(2) 0.0110(16) 0.0108(17) 0.0196(18)
C24 0.035(2) 0.032(2) 0.031(2) 0.0126(16) 0.0086(16) 0.0128(17)
C35 0.0265(19) 0.046(2) 0.023(2) -0.0060(16) 0.0041(15) 0.0143(18)
C32 0.0284(18) 0.033(2) 0.0231(19) 0.0048(15) 0.0073(14) 0.0127(16)
C22 0.037(2) 0.043(2) 0.029(2) -0.0002(17) 0.0022(16) 0.0201(18)
C47 0.053(3) 0.054(3) 0.030(2) 0.0144(19) 0.0113(19) 0.027(2)
C34 0.041(2) 0.052(3) 0.023(2) 0.0023(17) 0.0055(16) 0.027(2)
C23 0.060(3) 0.028(2) 0.096(4) 0.006(2) 0.026(3) 0.017(2)
C15 0.045(2) 0.040(2) 0.030(2) 0.0030(17) 0.0142(18) 0.0085(19)
C39 0.029(2) 0.036(2) 0.051(3) 0.0016(18) 0.0101(18) 0.0058(17)
C37 0.033(2) 0.032(2) 0.042(2) 0.0091(18) -0.0003(17) 0.0038(17)
C46 0.030(2) 0.046(2) 0.039(2) 0.0115(19) 0.0118(17) 0.0042(18)
C38 0.068(3) 0.075(3) 0.034(3) 0.012(2) -0.007(2) 0.034(3)
Tl1 0.0461(5) 0.0570(6) 0.0690(6) -0.0324(4) -0.0336(3) 0.0353(5)
C54 0.052(6) 0.083(8) 0.068(11) 0.023(7) 0.028(6) 0.030(6)
C53 0.057(7) 0.137(12) 0.115(13) -0.016(8) 0.002(7) 0.027(8)
C52 0.037(6) 0.149(11) 0.062(7) -0.033(6) 0.011(5) 0.041(7)
C51 0.106(9) 0.27(2) 0.115(11) -0.017(12) 0.019(8) 0.133(12)
C50 0.075(10) 0.42(3) 0.113(15) 0.009(18) 0.014(8) 0.092(15)
C49 0.103(11) 0.29(4) 0.059(11) 0.040(18) 0.022(9) 0.056(17)

loop_
_atom_type_symbol
_atom_type_description
_atom_type_scat_dispersion_real
_atom_type_scat_dispersion_imag
_atom_type_scat_source
C C 0.0033 0.0016 'International Tables Vol C Tables 4.2.6.8 and 6.1.1.4'
H H 0.0000 0.0000 'International Tables Vol C Tables 4.2.6.8 and 6.1.1.4'
N N 0.0061 0.0033 'International Tables Vol C Tables 4.2.6.8 and 6.1.1.4'
Tl Tl -2.8358 9.6688 'International Tables Vol C Tables 4.2.6.8 and 6.1.1.4'

loop_
_geom_angle_atom_site_label_1
_geom_angle_atom_site_label_2
_geom_angle_atom_site_label_3
_geom_angle
N1 Tl1A N3 50.29(9)
N1 N2 N3 108.0(2)
N2 N1 Tl1A 101.77(17)
N2 N1 C1 119.9(2)
N2 N1 Tl1 102.18(16)
C1 N1 Tl1A 136.5(2)
C1 N1 Tl1 137.66(19)
N2 N3 Tl1A 99.38(18)
N2 N3 C25 119.7(3)
N2 N3 Tl1 99.76(17)
C25 N3 Tl1A 140.9(2)
C25 N3 Tl1 139.85(19)
C8 C7 C12 119.6(3)
C8 C7 C2 120.9(3)
C12 C7 C2 119.6(3)
C9 C10 C14 120.9(3)
C11 C10 C9 118.3(3)
C11 C10 C14 120.7(3)
N3 C25 C30 113.3(3)
N3 C25 C26 126.7(3)
C26 C25 C30 119.8(3)
C21 C16 C17 119.8(3)
C21 C16 C6 120.7(3)
C17 C16 C6 119.3(3)
C16 C21 C24 122.5(3)
C20 C21 C16 119.1(3)
C20 C21 C24 118.4(3)
C25 C30 C40 120.6(3)
C29 C30 C25 119.4(3)
C29 C30 C40 120.0(3)
C45 C40 C30 120.3(3)
C41 C40 C30 120.7(3)
C41 C40 C45 118.9(3)
C7 C8 C13 121.5(3)
C9 C8 C7 119.3(3)
C9 C8 C13 119.2(3)
N1 C1 C6 125.4(3)
C2 C1 N1 114.1(3)
C2 C1 C6 120.1(3)
C10 C9 C8 121.6(3)
C18 C19 C20 117.9(3)
C18 C19 C23 121.4(4)
C20 C19 C23 120.7(4)
C40 C45 C48 119.6(3)
C44 C45 C40 119.3(3)
C44 C45 C48 121.1(3)
C10 C11 C12 122.4(3)
C16 C17 C22 122.1(3)
C18 C17 C16 118.3(3)
C18 C17 C22 119.6(3)
C28 C29 C30 121.3(3)
C7 C12 C15 121.1(3)
C11 C12 C7 118.7(3)
C11 C12 C15 120.1(3)
C1 C6 C16 123.7(3)
C5 C6 C16 118.1(3)
C5 C6 C1 118.0(3)
C19 C18 C17 122.4(3)
C1 C2 C7 120.3(3)
C3 C2 C7 119.9(3)
C3 C2 C1 119.8(3)
C41 C42 C43 122.6(3)
C5 C4 C3 119.5(3)
C4 C3 C2 120.3(3)
C19 C20 C21 122.4(3)
C40 C41 C46 120.3(3)
C42 C41 C40 119.4(3)
C42 C41 C46 120.3(3)
C4 C5 C6 122.1(3)
C45 C44 C43 122.7(3)
C31 C36 C39 121.3(3)
C35 C36 C31 118.5(3)
C35 C36 C39 120.2(3)
C29 C28 C27 119.0(3)
C28 C27 C26 122.6(3)
C25 C26 C31 124.5(3)
C27 C26 C25 118.0(3)
C27 C26 C31 117.5(3)
C36 C31 C26 119.7(3)
C32 C31 C36 120.0(3)
C32 C31 C26 120.1(3)
C42 C43 C44 117.0(3)
C42 C43 C47 121.3(3)
C44 C43 C47 121.7(3)
C32 C33 C34 122.2(4)
C34 C35 C36 122.5(3)
C31 C32 C37 120.3(3)
C33 C32 C31 119.2(3)
C33 C32 C37 120.5(3)
C33 C34 C38 121.4(4)
C35 C34 C33 117.6(3)
C35 C34 C38 121.1(4)
N1 Tl1 N3 50.06(8)
C52 C53 C54 112.9(12)
C51 C52 C53 133.5(16)
C52 C51 C50 122.4(18)
C51 C50 C49 124.1(19)

loop_
_geom_bond_atom_site_label_1
_geom_bond_atom_site_label_2
_geom_bond_distance
Tl1A N1 2.474(4)
Tl1A N3 2.517(3)
N2 N1 1.307(3)
N2 N3 1.315(3)
N1 C1 1.408(4)
N1 Tl1 2.484(3)
N3 C25 1.403(4)
N3 Tl1 2.528(3)
C7 C8 1.399(5)
C7 C12 1.411(5)
C7 C2 1.501(4)
C10 C9 1.383(5)
C10 C11 1.376(5)
C10 C14 1.516(5)
C25 C30 1.415(4)
C25 C26 1.410(5)
C16 C21 1.398(5)
C16 C17 1.408(5)
C16 C6 1.500(4)
C21 C20 1.389(5)
C21 C24 1.508(5)
C30 C40 1.488(5)
C30 C29 1.392(4)
C40 C45 1.409(5)
C40 C41 1.409(5)
C8 C9 1.398(5)
C8 C13 1.511(5)
C1 C6 1.408(4)
C1 C2 1.405(4)
C19 C18 1.375(5)
C19 C20 1.379(5)
C19 C23 1.514(5)
C45 C44 1.378(5)
C45 C48 1.518(5)
C11 C12 1.391(5)
C17 C18 1.403(5)
C17 C22 1.497(5)
C29 C28 1.375(5)
C12 C15 1.504(5)
C6 C5 1.392(4)
C2 C3 1.394(4)
C42 C41 1.383(5)
C42 C43 1.385(5)
C4 C3 1.384(5)
C4 C5 1.383(4)
C41 C46 1.507(5)
C44 C43 1.395(5)
C36 C31 1.408(5)
C36 C35 1.389(5)
C36 C39 1.505(5)
C28 C27 1.382(5)
C27 C26 1.396(4)
C26 C31 1.490(4)
C31 C32 1.397(5)
C43 C47 1.502(5)
C33 C32 1.382(5)
C33 C34 1.394(5)
C35 C34 1.382(5)
C32 C37 1.504(5)
C34 C38 1.504(5)
C54 C53 1.492(11)
C53 C52 1.460(13)
C52 C51 1.369(11)
C51 C50 1.386(14)
C50 C49 1.470(13)
